data_4305220
loop_
_publ_author_name
'Jie-Sheng Huang'
'Jin Xie'
'Steven C. F. Kui'
'Guo-Su Fang'
'Nianyong Zhu'
'Chi-Ming Che'

_publ_section_title
;
Self-Assembly of a Cyclic Metalladecapyridine from the Reaction of
2,6-Bis(bis(2-pyridyl)methoxymethane)pyridine with Silver(I)
;
_journal_name_full 'Inorganic Chemistry'
_journal_page_first 5727
_journal_page_last 5735
_journal_paper_doi 10.1021/ic8000043
_journal_volume 47
_journal_year 2008
_chemical_formula_moiety 'C62 H58 Ag2 F6 N10 O12 S2'
_chemical_formula_sum 'C62 H58 Ag2 F6 N10 O12 S2'
_chemical_formula_weight 1529.04
_chemical_name_systematic
;
 ?
;
_space_group_IT_number 14
_symmetry_cell_setting monoclinic
_symmetry_space_group_name_Hall '-P 2ybc'
_symmetry_space_group_name_H-M 'P 1 21/c 1'
_atom_sites_solution_hydrogens geom
_atom_sites_solution_primary direct
_atom_sites_solution_secondary difmap
_audit_creation_method SHELXL-97
_cell_angle_alpha 90.00
_cell_angle_beta 104.56(2)
_cell_angle_gamma 90.00
_cell_formula_units_Z 2
_cell_length_a 11.3418(13)
_cell_length_b 24.593(3)
_cell_length_c 11.9934(14)
_cell_measurement_reflns_used 0
_cell_measurement_temperature 301(2)
_cell_measurement_theta_max 0
_cell_measurement_theta_min 0
_cell_volume 3237.9(7)
_computing_molecular_graphics 'Ortep-3 for Windows (Farrugia, 1997)'
_computing_publication_material 'WinGX publication routines (Farrugia, 1999)'
_computing_structure_refinement 'SHELXL-97 (Sheldrick, 1997)'
_diffrn_ambient_temperature 301(2)
_diffrn_measured_fraction_theta_full 0.994
_diffrn_measured_fraction_theta_max 0.994
_diffrn_radiation_monochromator graphite
_diffrn_radiation_source 'fine-focus sealed tube'
_diffrn_radiation_type MoK\a
_diffrn_radiation_wavelength 0.71073
_diffrn_reflns_av_R_equivalents 0.0347
_diffrn_reflns_av_sigmaI/netI 0.0468
_diffrn_reflns_limit_h_max 13
_diffrn_reflns_limit_h_min -13
_diffrn_reflns_limit_k_max 29
_diffrn_reflns_limit_k_min -27
_diffrn_reflns_limit_l_max 14
_diffrn_reflns_limit_l_min -11
_diffrn_reflns_number 19130
_diffrn_reflns_theta_full 25.68
_diffrn_reflns_theta_max 25.68
_diffrn_reflns_theta_min 1.66
_exptl_absorpt_coefficient_mu 0.755
_exptl_absorpt_correction_type none
_exptl_crystal_colour colorless
_exptl_crystal_density_diffrn 1.568
_exptl_crystal_density_method 'not measured'
_exptl_crystal_description prism
_exptl_crystal_F_000 1552
_exptl_crystal_size_max 0.5
_exptl_crystal_size_mid 0.1
_exptl_crystal_size_min 0.05
_refine_diff_density_max 0.553
_refine_diff_density_min -0.433
_refine_diff_density_rms 0.065
_refine_ls_extinction_method none
_refine_ls_goodness_of_fit_ref 0.945
_refine_ls_hydrogen_treatment mixed
_refine_ls_matrix_type full
_refine_ls_number_parameters 428
_refine_ls_number_reflns 6118
_refine_ls_number_restraints 0
_refine_ls_restrained_S_all 0.945
_refine_ls_R_factor_all 0.0781
_refine_ls_R_factor_gt 0.0407
_refine_ls_shift/su_max 0.001
_refine_ls_shift/su_mean 0.000
_refine_ls_structure_factor_coef Fsqd
_refine_ls_weighting_details 'calc w=1/[\s^2^(Fo^2^)+(0.0685P)^2^+0.0000P] where P=(Fo^2^+2Fc^2^)/3'
_refine_ls_weighting_scheme calc
_refine_ls_wR_factor_gt 0.1021
_refine_ls_wR_factor_ref 0.1161
_reflns_number_gt 3921
_reflns_number_total 6118
_reflns_threshold_expression >2sigma(I)
_cod_data_source_file ic8000043-file006.cif
_cod_data_source_block '[Ag2(PY5)2](CF3SO3)2_2MeOH'
_cod_original_cell_volume 3238.0(7)
_cod_original_sg_symbol_H-M 'P 21/c'
_cod_database_code 4305220

loop_
_symmetry_equiv_pos_as_xyz
'x, y, z'
'-x, y+1/2, -z+1/2'
'-x, -y, -z'
'x, -y-1/2, z-1/2'

loop_
_atom_site_label
_atom_site_type_symbol
_atom_site_fract_x
_atom_site_fract_y
_atom_site_fract_z
_atom_site_U_iso_or_equiv
_atom_site_adp_type
_atom_site_occupancy
_atom_site_symmetry_multiplicity
_atom_site_calc_flag
_atom_site_refinement_flags
_atom_site_disorder_assembly
_atom_site_disorder_group
Ag1 Ag 0.93536(3) 0.056209(13) 0.90322(3) 0.05350(13) Uani 1 1 d . . .
O1 O 1.2313(2) 0.05324(11) 0.6836(2) 0.0549(7) Uani 1 1 d . . .
O2 O 1.3888(2) -0.10903(10) 0.9324(2) 0.0486(6) Uani 1 1 d . . .
O3 O 0.6533(7) -0.2117(2) 0.6376(5) 0.204(3) Uani 1 1 d . . .
O4 O 0.5001(5) -0.1449(2) 0.6094(5) 0.159(2) Uani 1 1 d . . .
O5 O 0.7016(4) -0.1201(2) 0.5992(5) 0.1415(19) Uani 1 1 d . . .
O6 O 0.9238(6) -0.2191(3) 0.7202(7) 0.174(3) Uani 1 1 d . . .
H6 H 0.8542 -0.2166 0.6794 0.261 Uiso 1 1 calc R . .
N1 N 0.9191(3) 0.08183(17) 0.6940(3) 0.0614(10) Uani 1 1 d . . .
N2 N 1.1246(3) 0.08692(14) 0.9314(3) 0.0457(8) Uani 1 1 d . . .
N3 N 1.1924(3) -0.02461(12) 0.8574(2) 0.0396(7) Uani 1 1 d . . .
N4 N 1.2554(3) -0.02887(13) 1.1205(3) 0.0428(7) Uani 1 1 d . . .
N5 N 1.1508(3) -0.14901(13) 1.0697(3) 0.0523(8) Uani 1 1 d . . .
C1 C 0.8222(4) 0.1083(2) 0.6311(4) 0.0759(15) Uani 1 1 d . . .
H1 H 0.7494 0.1066 0.6534 0.091 Uiso 1 1 calc R . .
C2 C 0.8255(5) 0.1379(2) 0.5353(5) 0.0885(17) Uani 1 1 d . . .
H2 H 0.7556 0.1549 0.4920 0.106 Uiso 1 1 calc R . .
C3 C 0.9325(6) 0.1420(2) 0.5044(5) 0.0935(19) Uani 1 1 d . . .
H3 H 0.9373 0.1631 0.4413 0.112 Uiso 1 1 calc R . .
C4 C 1.0347(5) 0.1146(2) 0.5675(4) 0.0713(13) Uani 1 1 d . . .
H4 H 1.1082 0.1161 0.5466 0.086 Uiso 1 1 calc R . .
C5 C 1.0238(4) 0.08510(18) 0.6618(3) 0.0532(10) Uani 1 1 d . . .
C6 C 1.1336(3) 0.05500(16) 0.7395(3) 0.0446(9) Uani 1 1 d . . .
C7 C 1.1819(3) 0.09001(15) 0.8462(3) 0.0433(9) Uani 1 1 d . . .
C8 C 1.2764(4) 0.12627(17) 0.8520(4) 0.0569(11) Uani 1 1 d . . .
H8 H 1.3141 0.1288 0.7917 0.068 Uiso 1 1 calc R . .
C9 C 1.3145(4) 0.15884(19) 0.9487(5) 0.0696(13) Uani 1 1 d . . .
H9 H 1.3768 0.1839 0.9529 0.083 Uiso 1 1 calc R . .
C10 C 1.2603(4) 0.15405(19) 1.0370(4) 0.0672(13) Uani 1 1 d . . .
H10 H 1.2867 0.1746 1.1037 0.081 Uiso 1 1 calc R . .
C11 C 1.1664(4) 0.11832(18) 1.0253(4) 0.0566(11) Uani 1 1 d . . .
H11 H 1.1287 0.1154 1.0856 0.068 Uiso 1 1 calc R . .
C12 C 1.1056(3) -0.00306(16) 0.7726(3) 0.0423(9) Uani 1 1 d . . .
C13 C 1.0057(4) -0.03327(19) 0.7140(3) 0.0515(10) Uani 1 1 d . . .
H13 H 0.9458 -0.0174 0.6557 0.062 Uiso 1 1 calc R . .
C14 C 0.9962(4) -0.08647(18) 0.7427(3) 0.0521(10) Uani 1 1 d . . .
H14 H 0.9304 -0.1073 0.7035 0.062 Uiso 1 1 calc R . .
C15 C 1.0845(3) -0.10879(17) 0.8297(3) 0.0464(9) Uani 1 1 d . . .
H15 H 1.0805 -0.1451 0.8500 0.056 Uiso 1 1 calc R . .
C16 C 1.1806(3) -0.07607(15) 0.8872(3) 0.0392(8) Uani 1 1 d . . .
C17 C 1.2891(3) -0.09766(15) 0.9819(3) 0.0409(8) Uani 1 1 d . . .
C18 C 1.3368(3) -0.05276(14) 1.0713(3) 0.0380(8) Uani 1 1 d . . .
C19 C 1.4579(3) -0.03854(16) 1.1006(3) 0.0486(10) Uani 1 1 d . . .
H19 H 1.5126 -0.0557 1.0658 0.058 Uiso 1 1 calc R . .
C20 C 1.4974(4) 0.00133(18) 1.1820(4) 0.0586(11) Uani 1 1 d . . .
H20 H 1.5789 0.0117 1.2020 0.070 Uiso 1 1 calc R . .
C21 C 1.4166(4) 0.02537(19) 1.2330(4) 0.0600(11) Uani 1 1 d . . .
H21 H 1.4417 0.0520 1.2890 0.072 Uiso 1 1 calc R . .
C22 C 1.2965(4) 0.00934(16) 1.1998(3) 0.0513(10) Uani 1 1 d . . .
H22 H 1.2411 0.0260 1.2343 0.062 Uiso 1 1 calc R . .
C23 C 1.2596(3) -0.14794(15) 1.0460(3) 0.0439(9) Uani 1 1 d . . .
C24 C 1.3440(4) -0.18877(17) 1.0821(4) 0.0609(12) Uani 1 1 d . . .
H24 H 1.4202 -0.1868 1.0665 0.073 Uiso 1 1 calc R . .
C25 C 1.3139(5) -0.23284(19) 1.1421(4) 0.0762(14) Uani 1 1 d . . .
H25 H 1.3689 -0.2612 1.1655 0.091 Uiso 1 1 calc R . .
C26 C 1.2033(5) -0.23401(19) 1.1661(4) 0.0703(13) Uani 1 1 d . . .
H26 H 1.1816 -0.2627 1.2073 0.084 Uiso 1 1 calc R . .
C27 C 1.1245(4) -0.19196(19) 1.1284(4) 0.0649(12) Uani 1 1 d . . .
H27 H 1.0484 -0.1931 1.1442 0.078 Uiso 1 1 calc R . .
C28 C 1.2200(4) 0.0147(2) 0.5927(4) 0.0756(14) Uani 1 1 d . . .
H28A H 1.2397 -0.0209 0.6248 0.113 Uiso 1 1 calc R . .
H28B H 1.2747 0.0242 0.5465 0.113 Uiso 1 1 calc R . .
H28C H 1.1378 0.0148 0.5458 0.113 Uiso 1 1 calc R . .
C29 C 1.3647(4) -0.1436(2) 0.8340(4) 0.0702(13) Uani 1 1 d . . .
H29A H 1.3251 -0.1761 0.8500 0.105 Uiso 1 1 calc R . .
H29B H 1.4400 -0.1529 0.8159 0.105 Uiso 1 1 calc R . .
H29C H 1.3127 -0.1250 0.7697 0.105 Uiso 1 1 calc R . .
C30 C 0.5623(9) -0.1766(4) 0.4406(7) 0.130(3) Uani 1 1 d . . .
C31 C 0.9246(8) -0.2506(4) 0.8048(9) 0.154(3) Uani 1 1 d . . .
H31A H 0.9922 -0.2417 0.8682 0.231 Uiso 1 1 calc R . .
H31B H 0.9320 -0.2876 0.7820 0.231 Uiso 1 1 calc R . .
H31C H 0.8500 -0.2463 0.8280 0.231 Uiso 1 1 calc R . .
S1 S 0.61442(16) -0.16301(7) 0.58749(13) 0.0891(4) Uani 1 1 d . . .
F1 F 0.6570(8) -0.1942(3) 0.4006(6) 0.248(4) Uani 1 1 d . . .
F2 F 0.4848(7) -0.2159(3) 0.4181(4) 0.216(3) Uani 1 1 d . . .
F3 F 0.5294(6) -0.1361(3) 0.3749(5) 0.198(3) Uani 1 1 d . . .

loop_
_atom_site_aniso_label
_atom_site_aniso_U_11
_atom_site_aniso_U_22
_atom_site_aniso_U_33
_atom_site_aniso_U_23
_atom_site_aniso_U_13
_atom_site_aniso_U_12
Ag1 0.04003(17) 0.0626(2) 0.0616(2) -0.00860(17) 0.01967(13) -0.00512(16)
O1 0.0546(16) 0.0661(18) 0.0492(16) 0.0037(14) 0.0227(13) 0.0057(14)
O2 0.0439(14) 0.0496(16) 0.0554(16) -0.0081(13) 0.0180(12) 0.0014(12)
O3 0.290(9) 0.127(5) 0.150(5) 0.027(4) -0.028(5) 0.028(5)
O4 0.130(4) 0.181(5) 0.199(6) -0.092(4) 0.100(4) -0.041(4)
O5 0.085(3) 0.166(5) 0.170(5) -0.047(4) 0.025(3) -0.044(3)
O6 0.138(5) 0.120(5) 0.251(8) 0.028(5) 0.024(5) -0.008(4)
N1 0.048(2) 0.080(3) 0.053(2) 0.0103(19) 0.0076(16) 0.0153(19)
N2 0.0408(17) 0.054(2) 0.0452(19) -0.0039(16) 0.0160(14) -0.0025(15)
N3 0.0368(16) 0.044(2) 0.0382(17) -0.0012(14) 0.0093(13) 0.0008(14)
N4 0.0394(16) 0.0449(18) 0.0457(18) -0.0039(15) 0.0134(14) -0.0011(14)
N5 0.055(2) 0.045(2) 0.060(2) 0.0070(16) 0.0214(16) -0.0018(16)
C1 0.060(3) 0.096(4) 0.066(3) 0.001(3) 0.005(2) 0.027(3)
C2 0.088(4) 0.110(5) 0.062(3) 0.015(3) 0.008(3) 0.050(3)
C3 0.121(5) 0.094(4) 0.063(3) 0.028(3) 0.019(3) 0.047(4)
C4 0.080(3) 0.081(3) 0.055(3) 0.018(2) 0.021(2) 0.023(3)
C5 0.055(3) 0.056(3) 0.047(2) 0.002(2) 0.0091(19) 0.010(2)
C6 0.0399(19) 0.053(2) 0.042(2) 0.0068(18) 0.0130(15) 0.0062(18)
C7 0.040(2) 0.041(2) 0.049(2) 0.0062(18) 0.0118(17) 0.0075(17)
C8 0.050(2) 0.057(3) 0.068(3) 0.004(2) 0.025(2) -0.003(2)
C9 0.048(2) 0.063(3) 0.099(4) -0.009(3) 0.021(3) -0.012(2)
C10 0.054(3) 0.073(3) 0.073(3) -0.022(3) 0.013(2) -0.007(2)
C11 0.050(2) 0.067(3) 0.056(3) -0.014(2) 0.019(2) -0.004(2)
C12 0.042(2) 0.054(2) 0.0317(19) -0.0029(17) 0.0103(16) 0.0050(18)
C13 0.047(2) 0.069(3) 0.034(2) -0.006(2) 0.0032(17) 0.002(2)
C14 0.044(2) 0.060(3) 0.050(2) -0.015(2) 0.0081(18) -0.012(2)
C15 0.048(2) 0.049(2) 0.043(2) -0.0074(18) 0.0121(18) -0.0105(18)
C16 0.0375(19) 0.044(2) 0.038(2) -0.0042(17) 0.0145(15) -0.0013(16)
C17 0.0388(19) 0.043(2) 0.043(2) -0.0032(17) 0.0149(16) 0.0019(16)
C18 0.0368(18) 0.035(2) 0.0403(19) 0.0025(16) 0.0065(15) 0.0011(16)
C19 0.040(2) 0.050(2) 0.057(2) -0.0020(19) 0.0125(18) 0.0022(17)
C20 0.042(2) 0.058(3) 0.070(3) -0.007(2) 0.003(2) -0.010(2)
C21 0.059(3) 0.058(3) 0.060(3) -0.018(2) 0.009(2) -0.010(2)
C22 0.054(2) 0.049(2) 0.051(2) -0.015(2) 0.0139(19) -0.0014(19)
C23 0.047(2) 0.037(2) 0.046(2) -0.0044(17) 0.0096(17) -0.0012(17)
C24 0.054(2) 0.050(3) 0.078(3) 0.009(2) 0.016(2) 0.009(2)
C25 0.085(4) 0.048(3) 0.089(4) 0.017(3) 0.009(3) 0.013(3)
C26 0.091(4) 0.045(3) 0.073(3) 0.012(2) 0.015(3) -0.007(3)
C27 0.069(3) 0.058(3) 0.072(3) 0.006(2) 0.026(2) -0.010(2)
C28 0.076(3) 0.102(4) 0.052(3) -0.003(3) 0.024(2) 0.012(3)
C29 0.073(3) 0.075(3) 0.067(3) -0.024(3) 0.028(2) 0.005(3)
C30 0.160(8) 0.134(7) 0.115(6) -0.007(6) 0.067(6) -0.044(6)
C31 0.164(8) 0.108(7) 0.199(11) -0.020(6) 0.062(7) -0.004(6)
S1 0.1083(12) 0.0795(11) 0.0781(10) -0.0126(8) 0.0209(8) -0.0017(9)
F1 0.298(9) 0.290(9) 0.211(7) -0.071(6) 0.162(7) -0.004(7)
F2 0.290(7) 0.238(6) 0.113(3) -0.047(4) 0.036(4) -0.160(6)
F3 0.249(7) 0.193(6) 0.135(4) 0.065(4) 0.019(4) -0.003(5)

loop_
_atom_type_symbol
_atom_type_description
_atom_type_scat_dispersion_real
_atom_type_scat_dispersion_imag
_atom_type_scat_source
Ag Ag -0.8971 1.1015 'International Tables Vol C Tables 4.2.6.8 and 6.1.1.4'
O O 0.0106 0.0060 'International Tables Vol C Tables 4.2.6.8 and 6.1.1.4'
N N 0.0061 0.0033 'International Tables Vol C Tables 4.2.6.8 and 6.1.1.4'
C C 0.0033 0.0016 'International Tables Vol C Tables 4.2.6.8 and 6.1.1.4'
S S 0.1246 0.1234 'International Tables Vol C Tables 4.2.6.8 and 6.1.1.4'
F F 0.0171 0.0103 'International Tables Vol C Tables 4.2.6.8 and 6.1.1.4'
H H 0.0000 0.0000 'International Tables Vol C Tables 4.2.6.8 and 6.1.1.4'

loop_
_geom_angle_atom_site_label_1
_geom_angle_atom_site_label_2
_geom_angle_atom_site_label_3
_geom_angle
_geom_angle_site_symmetry_1
_geom_angle_site_symmetry_3
_geom_angle_publ_flag
N4 Ag1 N2 177.36(12) 3_757 . ?
N4 Ag1 N5 83.92(11) 3_757 3_757 ?
N2 Ag1 N5 93.63(11) . 3_757 ?
N4 Ag1 N1 97.02(11) 3_757 . ?
N2 Ag1 N1 83.88(12) . . ?
N5 Ag1 N1 88.22(12) 3_757 . ?
C28 O1 C6 116.5(3) . . ?
C29 O2 C17 117.0(3) . . ?
C31 O6 H6 109.5 . . ?
C1 N1 C5 118.1(4) . . ?
C1 N1 Ag1 121.5(3) . . ?
C5 N1 Ag1 116.7(3) . . ?
C7 N2 C11 117.8(3) . . ?
C7 N2 Ag1 122.5(2) . . ?
C11 N2 Ag1 116.4(3) . . ?
C16 N3 C12 118.5(3) . . ?
C22 N4 C18 117.6(3) . . ?
C22 N4 Ag1 117.4(3) . 3_757 ?
C18 N4 Ag1 124.4(2) . 3_757 ?
C23 N5 C27 117.8(4) . . ?
C23 N5 Ag1 114.6(2) . 3_757 ?
C27 N5 Ag1 119.8(3) . 3_757 ?
N1 C1 C2 122.7(5) . . ?
N1 C1 H1 118.6 . . ?
C2 C1 H1 118.6 . . ?
C3 C2 C1 119.0(5) . . ?
C3 C2 H2 120.5 . . ?
C1 C2 H2 120.5 . . ?
C2 C3 C4 119.6(5) . . ?
C2 C3 H3 120.2 . . ?
C4 C3 H3 120.2 . . ?
C5 C4 C3 118.0(5) . . ?
C5 C4 H4 121.0 . . ?
C3 C4 H4 121.0 . . ?
N1 C5 C4 122.6(4) . . ?
N1 C5 C6 115.8(4) . . ?
C4 C5 C6 121.6(4) . . ?
O1 C6 C7 104.6(3) . . ?
O1 C6 C12 109.1(3) . . ?
C7 C6 C12 111.2(3) . . ?
O1 C6 C5 109.5(3) . . ?
C7 C6 C5 107.5(3) . . ?
C12 C6 C5 114.5(3) . . ?
N2 C7 C8 121.0(4) . . ?
N2 C7 C6 117.7(3) . . ?
C8 C7 C6 121.1(4) . . ?
C7 C8 C9 119.3(4) . . ?
C7 C8 H8 120.4 . . ?
C9 C8 H8 120.4 . . ?
C10 C9 C8 119.8(4) . . ?
C10 C9 H9 120.1 . . ?
C8 C9 H9 120.1 . . ?
C9 C10 C11 118.2(4) . . ?
C9 C10 H10 120.9 . . ?
C11 C10 H10 120.9 . . ?
N2 C11 C10 123.8(4) . . ?
N2 C11 H11 118.1 . . ?
C10 C11 H11 118.1 . . ?
N3 C12 C13 121.7(4) . . ?
N3 C12 C6 113.9(3) . . ?
C13 C12 C6 124.2(3) . . ?
C14 C13 C12 119.5(4) . . ?
C14 C13 H13 120.3 . . ?
C12 C13 H13 120.3 . . ?
C13 C14 C15 119.2(4) . . ?
C13 C14 H14 120.4 . . ?
C15 C14 H14 120.4 . . ?
C14 C15 C16 118.6(4) . . ?
C14 C15 H15 120.7 . . ?
C16 C15 H15 120.7 . . ?
N3 C16 C15 122.4(3) . . ?
N3 C16 C17 114.2(3) . . ?
C15 C16 C17 123.1(3) . . ?
O2 C17 C23 110.1(3) . . ?
O2 C17 C18 104.7(3) . . ?
C23 C17 C18 108.1(3) . . ?
O2 C17 C16 109.2(3) . . ?
C23 C17 C16 114.3(3) . . ?
C18 C17 C16 109.9(3) . . ?
N4 C18 C19 121.8(3) . . ?
N4 C18 C17 117.2(3) . . ?
C19 C18 C17 120.9(3) . . ?
C18 C19 C20 119.3(4) . . ?
C18 C19 H19 120.4 . . ?
C20 C19 H19 120.4 . . ?
C21 C20 C19 119.5(4) . . ?
C21 C20 H20 120.2 . . ?
C19 C20 H20 120.2 . . ?
C20 C21 C22 118.4(4) . . ?
C20 C21 H21 120.8 . . ?
C22 C21 H21 120.8 . . ?
N4 C22 C21 123.4(4) . . ?
N4 C22 H22 118.3 . . ?
C21 C22 H22 118.3 . . ?
N5 C23 C24 121.6(4) . . ?
N5 C23 C17 116.8(3) . . ?
C24 C23 C17 121.5(4) . . ?
C23 C24 C25 119.2(4) . . ?
C23 C24 H24 120.4 . . ?
C25 C24 H24 120.4 . . ?
C26 C25 C24 119.2(4) . . ?
C26 C25 H25 120.4 . . ?
C24 C25 H25 120.4 . . ?
C25 C26 C27 118.4(4) . . ?
C25 C26 H26 120.8 . . ?
C27 C26 H26 120.8 . . ?
N5 C27 C26 123.7(4) . . ?
N5 C27 H27 118.1 . . ?
C26 C27 H27 118.1 . . ?
O1 C28 H28A 109.5 . . ?
O1 C28 H28B 109.5 . . ?
H28A C28 H28B 109.5 . . ?
O1 C28 H28C 109.5 . . ?
H28A C28 H28C 109.5 . . ?
H28B C28 H28C 109.5 . . ?
O2 C29 H29A 109.5 . . ?
O2 C29 H29B 109.5 . . ?
H29A C29 H29B 109.5 . . ?
O2 C29 H29C 109.5 . . ?
H29A C29 H29C 109.5 . . ?
H29B C29 H29C 109.5 . . ?
F3 C30 F2 112.3(9) . . ?
F3 C30 F1 99.6(7) . . ?
F2 C30 F1 104.2(9) . . ?
F3 C30 S1 116.8(7) . . ?
F2 C30 S1 113.3(6) . . ?
F1 C30 S1 108.8(7) . . ?
O6 C31 H31A 109.5 . . ?
O6 C31 H31B 109.5 . . ?
H31A C31 H31B 109.5 . . ?
O6 C31 H31C 109.5 . . ?
H31A C31 H31C 109.5 . . ?
H31B C31 H31C 109.5 . . ?
O3 S1 O5 117.8(4) . . ?
O3 S1 O4 113.2(5) . . ?
O5 S1 O4 112.4(3) . . ?
O3 S1 C30 105.5(5) . . ?
O5 S1 C30 106.9(4) . . ?
O4 S1 C30 98.6(4) . . ?

loop_
_geom_bond_atom_site_label_1
_geom_bond_atom_site_label_2
_geom_bond_distance
_geom_bond_site_symmetry_2
_geom_bond_publ_flag
Ag1 N4 2.214(3) 3_757 ?
Ag1 N2 2.220(3) . ?
Ag1 N5 2.536(3) 3_757 ?
Ag1 N1 2.548(3) . ?
O1 C28 1.426(5) . ?
O1 C6 1.433(4) . ?
O2 C29 1.424(5) . ?
O2 C17 1.431(4) . ?
O3 S1 1.363(6) . ?
O4 S1 1.456(5) . ?
O5 S1 1.428(5) . ?
O6 C31 1.276(10) . ?
O6 H6 0.8200 . ?
N1 C1 1.337(5) . ?
N1 C5 1.340(5) . ?
N2 C7 1.343(5) . ?
N2 C11 1.349(5) . ?
N3 C16 1.331(5) . ?
N3 C12 1.334(4) . ?
N4 C22 1.335(5) . ?
N4 C18 1.349(4) . ?
N4 Ag1 2.214(3) 3_757 ?
N5 C23 1.334(5) . ?
N5 C27 1.344(5) . ?
N5 Ag1 2.536(3) 3_757 ?
C1 C2 1.368(7) . ?
C1 H1 0.9300 . ?
C2 C3 1.359(8) . ?
C2 H2 0.9300 . ?
C3 C4 1.390(6) . ?
C3 H3 0.9300 . ?
C4 C5 1.374(6) . ?
C4 H4 0.9300 . ?
C5 C6 1.544(5) . ?
C6 C7 1.525(5) . ?
C6 C12 1.536(5) . ?
C7 C8 1.383(5) . ?
C8 C9 1.385(6) . ?
C8 H8 0.9300 . ?
C9 C10 1.357(7) . ?
C9 H9 0.9300 . ?
C10 C11 1.361(6) . ?
C10 H10 0.9300 . ?
C11 H11 0.9300 . ?
C12 C13 1.389(5) . ?
C13 C14 1.364(6) . ?
C13 H13 0.9300 . ?
C14 C15 1.367(5) . ?
C14 H14 0.9300 . ?
C15 C16 1.390(5) . ?
C15 H15 0.9300 . ?
C16 C17 1.543(5) . ?
C17 C23 1.537(5) . ?
C17 C18 1.539(5) . ?
C18 C19 1.375(5) . ?
C19 C20 1.377(6) . ?
C19 H19 0.9300 . ?
C20 C21 1.359(6) . ?
C20 H20 0.9300 . ?
C21 C22 1.377(6) . ?
C21 H21 0.9300 . ?
C22 H22 0.9300 . ?
C23 C24 1.380(5) . ?
C24 C25 1.391(6) . ?
C24 H24 0.9300 . ?
C25 C26 1.355(7) . ?
C25 H25 0.9300 . ?
C26 C27 1.368(6) . ?
C26 H26 0.9300 . ?
C27 H27 0.9300 . ?
C28 H28A 0.9600 . ?
C28 H28B 0.9600 . ?
C28 H28C 0.9600 . ?
C29 H29A 0.9600 . ?
C29 H29B 0.9600 . ?
C29 H29C 0.9600 . ?
C30 F3 1.266(10) . ?
C30 F2 1.290(8) . ?
C30 F1 1.353(10) . ?
C30 S1 1.743(8) . ?
C31 H31A 0.9600 . ?
C31 H31B 0.9600 . ?
C31 H31C 0.9600 . ?
